data_7200399
loop_
_publ_author_name
'Zhou, Gui-Jiang'
'Wang, Qi'
'Wong, Wai-Yeung'
'Ma, Dongge'
'Wang, Lixiang'
'Lin, Zhenyang'

_publ_section_title
;
 A versatile color tuning strategy for iridium(III) and platinum(II)
 electrophosphors by shifting the charge-transfer states with an
 electron-deficient core
;
_journal_issue 13
_journal_name_full 'Journal of Materials Chemistry'
_journal_page_first 1872
_journal_paper_doi 10.1039/b814507e
_journal_volume 19
_journal_year 2009
_chemical_formula_sum 'C27 H27 N O2 Pt'
_chemical_formula_weight 592.59
_chemical_name_systematic
;
?
;
_space_group_IT_number 14
_symmetry_cell_setting monoclinic
_symmetry_space_group_name_Hall '-P 2ybc'
_symmetry_space_group_name_H-M 'P 1 21/c 1'
_atom_sites_solution_hydrogens geom
_atom_sites_solution_primary direct
_atom_sites_solution_secondary difmap
_audit_creation_method SHELXL-97
_cell_angle_alpha 90.00
_cell_angle_beta 107.2510(10)
_cell_angle_gamma 90.00
_cell_formula_units_Z 4
_cell_length_a 8.1679(5)
_cell_length_b 26.7111(15)
_cell_length_c 10.9458(6)
_cell_measurement_temperature 293(2)
_cell_volume 2280.7(2)
_computing_cell_refinement 'SAINT (Bruker, 1999)'
_computing_data_collection 'SMART (Bruker, 1998)'
_computing_data_reduction SAINT
_computing_structure_refinement 'SHELXL-97 (Sheldrick, 1997)'
_computing_structure_solution 'SHELXS-97 (Sheldrick, 1990)'
_diffrn_ambient_temperature 293(2)
_diffrn_measured_fraction_theta_full 0.929
_diffrn_measured_fraction_theta_max 0.929
_diffrn_measurement_device_type 'Smart CCD'
_diffrn_measurement_method '\w and \f scans'
_diffrn_radiation_monochromator graphite
_diffrn_radiation_source 'fine-focus sealed tube'
_diffrn_radiation_type MoK\a
_diffrn_radiation_wavelength 0.71073
_diffrn_reflns_av_R_equivalents 0.0232
_diffrn_reflns_av_sigmaI/netI 0.0253
_diffrn_reflns_limit_h_max 10
_diffrn_reflns_limit_h_min -10
_diffrn_reflns_limit_k_max 19
_diffrn_reflns_limit_k_min -35
_diffrn_reflns_limit_l_max 14
_diffrn_reflns_limit_l_min -14
_diffrn_reflns_number 13355
_diffrn_reflns_theta_full 28.30
_diffrn_reflns_theta_max 28.30
_diffrn_reflns_theta_min 2.47
_exptl_absorpt_coefficient_mu 6.176
_exptl_absorpt_correction_T_max 1.0000
_exptl_absorpt_correction_T_min 0.5981
_exptl_absorpt_correction_type multi-scan
_exptl_absorpt_process_details SADABS
_exptl_crystal_colour orange
_exptl_crystal_density_diffrn 1.726
_exptl_crystal_density_method 'not measured'
_exptl_crystal_description block
_exptl_crystal_F_000 1160
_exptl_crystal_size_max 0.28
_exptl_crystal_size_mid 0.25
_exptl_crystal_size_min 0.20
_refine_diff_density_max 0.946
_refine_diff_density_min -1.754
_refine_diff_density_rms 0.096
_refine_ls_extinction_method none
_refine_ls_goodness_of_fit_ref 1.176
_refine_ls_hydrogen_treatment constr
_refine_ls_matrix_type full
_refine_ls_number_parameters 280
_refine_ls_number_reflns 5267
_refine_ls_number_restraints 0
_refine_ls_restrained_S_all 1.176
_refine_ls_R_factor_all 0.0309
_refine_ls_R_factor_gt 0.0272
_refine_ls_shift/su_max 0.002
_refine_ls_shift/su_mean 0.000
_refine_ls_structure_factor_coef Fsqd
_refine_ls_weighting_details 'calc w=1/[\s^2^(Fo^2^)+(0.0216P)^2^+2.6110P] where P=(Fo^2^+2Fc^2^)/3'
_refine_ls_weighting_scheme calc
_refine_ls_wR_factor_gt 0.0616
_refine_ls_wR_factor_ref 0.0628
_reflns_number_gt 4832
_reflns_number_total 5267
_reflns_threshold_expression >2sigma(I)
_cod_data_source_file b814507e.txt
_cod_data_source_block wy1361wm
_cod_depositor_comments
;
The following automatic conversions were performed:
'_symmetry_cell_setting' value 'Monoclinic' changed to 'monoclinic'
according to '/home/saulius/struct/CIF-dictionaries/cif_core.dic'
dictionary named 'cif_core.dic' version 2.4.1 from 2010-06-29.

Automatic conversion script
Id: cif_fix_enum 1527 2010-12-29 10:47:43Z saulius 
;
_cod_original_sg_symbol_H-M P2(1)/c
_cod_database_code 7200399

loop_
_symmetry_equiv_pos_as_xyz
'x, y, z'
'-x, y+1/2, -z+1/2'
'-x, -y, -z'
'x, -y-1/2, z-1/2'

loop_
_atom_site_label
_atom_site_type_symbol
_atom_site_fract_x
_atom_site_fract_y
_atom_site_fract_z
_atom_site_U_iso_or_equiv
_atom_site_adp_type
_atom_site_occupancy
_atom_site_symmetry_multiplicity
_atom_site_calc_flag
_atom_site_refinement_flags
_atom_site_disorder_assembly
_atom_site_disorder_group
C1 C -0.0606(6) 0.25667(18) -0.5126(4) 0.0569(11) Uani 1 1 d . . .
H1A H -0.1666 0.2710 -0.5084 0.085 Uiso 1 1 calc R . .
H1B H -0.0664 0.2209 -0.5078 0.085 Uiso 1 1 calc R . .
H1C H -0.0412 0.2660 -0.5919 0.085 Uiso 1 1 calc R . .
C2 C 0.0839(5) 0.27571(14) -0.4030(4) 0.0444(9) Uani 1 1 d . . .
C3 C 0.2505(6) 0.25985(15) -0.3900(4) 0.0498(10) Uani 1 1 d . . .
H3A H 0.2634 0.2370 -0.4506 0.060 Uiso 1 1 calc R . .
C4 C 0.3980(5) 0.27393(14) -0.2983(4) 0.0437(9) Uani 1 1 d . . .
C5 C 0.5696(6) 0.25319(18) -0.3007(5) 0.0608(12) Uani 1 1 d . . .
H5A H 0.6587 0.2668 -0.2304 0.091 Uiso 1 1 calc R . .
H5B H 0.5901 0.2622 -0.3798 0.091 Uiso 1 1 calc R . .
H5C H 0.5687 0.2174 -0.2934 0.091 Uiso 1 1 calc R . .
C6 C -0.1320(5) 0.38039(16) -0.2002(4) 0.0461(9) Uani 1 1 d . . .
H6A H -0.1662 0.3605 -0.2732 0.055 Uiso 1 1 calc R . .
C7 C -0.2514(5) 0.40933(18) -0.1677(4) 0.0502(10) Uani 1 1 d . . .
H7A H -0.3654 0.4090 -0.2179 0.060 Uiso 1 1 calc R . .
C8 C -0.2013(5) 0.43886(16) -0.0603(4) 0.0470(9) Uani 1 1 d . . .
H8A H -0.2805 0.4590 -0.0377 0.056 Uiso 1 1 calc R . .
C9 C -0.0313(5) 0.43829(15) 0.0141(4) 0.0409(8) Uani 1 1 d . . .
H9A H 0.0038 0.4578 0.0877 0.049 Uiso 1 1 calc R . .
C10 C 0.0861(4) 0.40864(13) -0.0215(3) 0.0316(7) Uani 1 1 d . . .
C11 C 0.2688(4) 0.40362(12) 0.0455(3) 0.0310(7) Uani 1 1 d . . .
C12 C 0.3589(4) 0.37185(12) -0.0150(3) 0.0298(7) Uani 1 1 d . . .
C13 C 0.5332(4) 0.36410(12) 0.0428(3) 0.0328(7) Uani 1 1 d . . .
H13A H 0.5955 0.3438 0.0038 0.039 Uiso 1 1 calc R . .
C14 C 0.6132(4) 0.38687(12) 0.1593(3) 0.0313(7) Uani 1 1 d . . .
C15 C 0.5230(4) 0.41825(13) 0.2183(3) 0.0315(7) Uani 1 1 d . . .
C16 C 0.3512(4) 0.42720(13) 0.1620(3) 0.0341(7) Uani 1 1 d . . .
H16A H 0.2909 0.4485 0.2005 0.041 Uiso 1 1 calc R . .
C17 C 0.7906(4) 0.38276(13) 0.2426(3) 0.0335(7) Uani 1 1 d . . .
C18 C 0.9290(5) 0.35568(15) 0.2291(4) 0.0433(9) Uani 1 1 d . . .
H18A H 0.9181 0.3364 0.1563 0.052 Uiso 1 1 calc R . .
C19 C 1.0835(5) 0.35768(18) 0.3251(5) 0.0534(11) Uani 1 1 d . . .
H19A H 1.1769 0.3394 0.3174 0.064 Uiso 1 1 calc R . .
C20 C 1.0993(5) 0.38668(18) 0.4324(4) 0.0530(11) Uani 1 1 d . . .
H20A H 1.2036 0.3877 0.4966 0.064 Uiso 1 1 calc R . .
C21 C 0.9625(5) 0.41433(16) 0.4460(4) 0.0464(9) Uani 1 1 d . . .
H21A H 0.9749 0.4341 0.5182 0.056 Uiso 1 1 calc R . .
C22 C 0.8067(4) 0.41230(14) 0.3507(3) 0.0356(7) Uani 1 1 d . . .
C23 C 0.6389(4) 0.43778(14) 0.3455(3) 0.0350(7) Uani 1 1 d . . .
C24 C 0.5745(5) 0.42113(16) 0.4581(3) 0.0430(9) Uani 1 1 d . . .
H24A H 0.6504 0.4350 0.5365 0.052 Uiso 1 1 calc R . .
H24B H 0.4616 0.4353 0.4464 0.052 Uiso 1 1 calc R . .
C25 C 0.5641(5) 0.36522(17) 0.4740(4) 0.0520(10) Uani 1 1 d . . .
H25A H 0.5233 0.3582 0.5460 0.078 Uiso 1 1 calc R . .
H25B H 0.6758 0.3508 0.4882 0.078 Uiso 1 1 calc R . .
H25C H 0.4865 0.3511 0.3981 0.078 Uiso 1 1 calc R . .
C26 C 0.6537(6) 0.49527(15) 0.3458(4) 0.0473(9) Uani 1 1 d . . .
H26A H 0.5417 0.5094 0.3382 0.057 Uiso 1 1 calc R . .
H26B H 0.7303 0.5057 0.4278 0.057 Uiso 1 1 calc R . .
C27 C 0.7183(8) 0.51711(18) 0.2408(5) 0.0701(14) Uani 1 1 d . . .
H27A H 0.7231 0.5529 0.2482 0.105 Uiso 1 1 calc R . .
H27B H 0.6420 0.5079 0.1589 0.105 Uiso 1 1 calc R . .
H27C H 0.8309 0.5043 0.2488 0.105 Uiso 1 1 calc R . .
N1 N 0.0341(4) 0.38003(11) -0.1288(3) 0.0341(6) Uani 1 1 d . . .
O1 O 0.0405(3) 0.30669(10) -0.3304(2) 0.0450(6) Uani 1 1 d . . .
O2 O 0.4107(3) 0.30377(10) -0.2044(3) 0.0451(6) Uani 1 1 d . . .
Pt1 Pt 0.213576(17) 0.339847(5) -0.172352(12) 0.03393(5) Uani 1 1 d . . .

loop_
_atom_site_aniso_label
_atom_site_aniso_U_11
_atom_site_aniso_U_22
_atom_site_aniso_U_33
_atom_site_aniso_U_23
_atom_site_aniso_U_13
_atom_site_aniso_U_12
C1 0.061(3) 0.055(3) 0.046(2) -0.019(2) 0.002(2) -0.009(2)
C2 0.057(2) 0.0347(19) 0.036(2) -0.0054(16) 0.0047(17) -0.0048(17)
C3 0.059(2) 0.041(2) 0.041(2) -0.0171(18) 0.0032(18) 0.0057(18)
C4 0.055(2) 0.0310(18) 0.041(2) -0.0076(16) 0.0084(18) 0.0048(16)
C5 0.060(3) 0.051(3) 0.066(3) -0.018(2) 0.010(2) 0.010(2)
C6 0.040(2) 0.054(2) 0.037(2) -0.0015(18) 0.0013(16) -0.0031(17)
C7 0.037(2) 0.065(3) 0.042(2) 0.0038(19) 0.0015(17) 0.0038(18)
C8 0.040(2) 0.053(2) 0.047(2) 0.0090(19) 0.0132(18) 0.0085(17)
C9 0.0410(19) 0.044(2) 0.0366(19) -0.0012(16) 0.0095(16) 0.0032(16)
C10 0.0355(17) 0.0312(17) 0.0261(16) 0.0031(13) 0.0058(13) -0.0014(13)
C11 0.0360(17) 0.0291(16) 0.0267(16) 0.0025(13) 0.0074(13) -0.0004(13)
C12 0.0394(17) 0.0253(15) 0.0221(15) -0.0018(12) 0.0051(13) -0.0018(13)
C13 0.0399(18) 0.0280(17) 0.0307(17) -0.0021(13) 0.0110(14) 0.0007(13)
C14 0.0336(16) 0.0293(16) 0.0303(17) 0.0012(13) 0.0086(13) 0.0007(13)
C15 0.0343(16) 0.0327(17) 0.0259(15) -0.0026(13) 0.0066(13) -0.0021(13)
C16 0.0361(17) 0.0343(18) 0.0319(17) -0.0044(14) 0.0099(14) 0.0047(14)
C17 0.0344(17) 0.0354(18) 0.0322(17) 0.0009(14) 0.0123(14) -0.0022(14)
C18 0.041(2) 0.045(2) 0.045(2) -0.0009(17) 0.0138(17) 0.0013(16)
C19 0.036(2) 0.059(3) 0.066(3) 0.004(2) 0.017(2) 0.0048(18)
C20 0.0294(18) 0.071(3) 0.052(2) 0.000(2) 0.0020(17) -0.0057(18)
C21 0.0343(18) 0.057(2) 0.044(2) -0.0074(18) 0.0057(16) -0.0107(17)
C22 0.0334(17) 0.0379(19) 0.0335(18) 0.0000(14) 0.0070(14) -0.0040(14)
C23 0.0355(17) 0.0384(19) 0.0293(17) -0.0083(14) 0.0071(14) -0.0016(14)
C24 0.0384(19) 0.059(2) 0.0302(18) -0.0018(17) 0.0089(15) 0.0022(17)
C25 0.041(2) 0.064(3) 0.049(2) 0.012(2) 0.0102(18) 0.0012(19)
C26 0.057(2) 0.036(2) 0.044(2) -0.0123(17) 0.0084(19) -0.0024(17)
C27 0.099(4) 0.042(2) 0.073(3) 0.004(2) 0.032(3) -0.012(3)
N1 0.0378(15) 0.0322(15) 0.0302(15) 0.0012(12) 0.0067(12) -0.0033(12)
O1 0.0472(15) 0.0448(15) 0.0362(14) -0.0122(12) 0.0019(12) -0.0021(12)
O2 0.0468(15) 0.0424(15) 0.0409(15) -0.0125(12) 0.0047(12) 0.0048(12)
Pt1 0.04091(8) 0.03094(8) 0.02610(8) -0.00288(5) 0.00403(5) -0.00153(5)

loop_
_atom_type_symbol
_atom_type_description
_atom_type_scat_dispersion_real
_atom_type_scat_dispersion_imag
_atom_type_scat_source
C C 0.0033 0.0016 'International Tables Vol C Tables 4.2.6.8 and 6.1.1.4'
H H 0.0000 0.0000 'International Tables Vol C Tables 4.2.6.8 and 6.1.1.4'
N N 0.0061 0.0033 'International Tables Vol C Tables 4.2.6.8 and 6.1.1.4'
O O 0.0106 0.0060 'International Tables Vol C Tables 4.2.6.8 and 6.1.1.4'
Pt Pt -1.7033 8.3905 'International Tables Vol C Tables 4.2.6.8 and 6.1.1.4'

loop_
_geom_angle_atom_site_label_1
_geom_angle_atom_site_label_2
_geom_angle_atom_site_label_3
_geom_angle
_geom_angle_site_symmetry_1
_geom_angle_site_symmetry_3
_geom_angle_publ_flag
C2 C1 H1A 109.5 . . ?
C2 C1 H1B 109.5 . . ?
H1A C1 H1B 109.5 . . ?
C2 C1 H1C 109.5 . . ?
H1A C1 H1C 109.5 . . ?
H1B C1 H1C 109.5 . . ?
O1 C2 C3 125.5(4) . . ?
O1 C2 C1 115.0(4) . . ?
C3 C2 C1 119.5(4) . . ?
C4 C3 C2 127.7(4) . . ?
C4 C3 H3A 116.2 . . ?
C2 C3 H3A 116.2 . . ?
O2 C4 C3 127.1(4) . . ?
O2 C4 C5 112.7(4) . . ?
C3 C4 C5 120.2(4) . . ?
C4 C5 H5A 109.5 . . ?
C4 C5 H5B 109.5 . . ?
H5A C5 H5B 109.5 . . ?
C4 C5 H5C 109.5 . . ?
H5A C5 H5C 109.5 . . ?
H5B C5 H5C 109.5 . . ?
N1 C6 C7 121.6(4) . . ?
N1 C6 H6A 119.2 . . ?
C7 C6 H6A 119.2 . . ?
C6 C7 C8 119.4(4) . . ?
C6 C7 H7A 120.3 . . ?
C8 C7 H7A 120.3 . . ?
C7 C8 C9 119.3(4) . . ?
C7 C8 H8A 120.4 . . ?
C9 C8 H8A 120.4 . . ?
C8 C9 C10 119.8(4) . . ?
C8 C9 H9A 120.1 . . ?
C10 C9 H9A 120.1 . . ?
N1 C10 C9 120.0(3) . . ?
N1 C10 C11 113.1(3) . . ?
C9 C10 C11 126.9(3) . . ?
C16 C11 C12 121.4(3) . . ?
C16 C11 C10 123.9(3) . . ?
C12 C11 C10 114.7(3) . . ?
C13 C12 C11 118.8(3) . . ?
C13 C12 Pt1 127.0(2) . . ?
C11 C12 Pt1 114.1(2) . . ?
C14 C13 C12 119.5(3) . . ?
C14 C13 H13A 120.2 . . ?
C12 C13 H13A 120.2 . . ?
C13 C14 C15 121.2(3) . . ?
C13 C14 C17 130.3(3) . . ?
C15 C14 C17 108.4(3) . . ?
C16 C15 C14 120.4(3) . . ?
C16 C15 C23 128.6(3) . . ?
C14 C15 C23 111.0(3) . . ?
C15 C16 C11 118.7(3) . . ?
C15 C16 H16A 120.7 . . ?
C11 C16 H16A 120.7 . . ?
C18 C17 C22 120.7(3) . . ?
C18 C17 C14 131.1(3) . . ?
C22 C17 C14 108.2(3) . . ?
C19 C18 C17 119.2(4) . . ?
C19 C18 H18A 120.4 . . ?
C17 C18 H18A 120.4 . . ?
C20 C19 C18 120.2(4) . . ?
C20 C19 H19A 119.9 . . ?
C18 C19 H19A 119.9 . . ?
C19 C20 C21 121.1(4) . . ?
C19 C20 H20A 119.5 . . ?
C21 C20 H20A 119.5 . . ?
C20 C21 C22 119.2(4) . . ?
C20 C21 H21A 120.4 . . ?
C22 C21 H21A 120.4 . . ?
C21 C22 C17 119.6(3) . . ?
C21 C22 C23 128.9(3) . . ?
C17 C22 C23 111.4(3) . . ?
C22 C23 C15 101.0(3) . . ?
C22 C23 C26 112.2(3) . . ?
C15 C23 C26 111.7(3) . . ?
C22 C23 C24 111.0(3) . . ?
C15 C23 C24 111.4(3) . . ?
C26 C23 C24 109.3(3) . . ?
C25 C24 C23 115.0(3) . . ?
C25 C24 H24A 108.5 . . ?
C23 C24 H24A 108.5 . . ?
C25 C24 H24B 108.5 . . ?
C23 C24 H24B 108.5 . . ?
H24A C24 H24B 107.5 . . ?
C24 C25 H25A 109.5 . . ?
C24 C25 H25B 109.5 . . ?
H25A C25 H25B 109.5 . . ?
C24 C25 H25C 109.5 . . ?
H25A C25 H25C 109.5 . . ?
H25B C25 H25C 109.5 . . ?
C27 C26 C23 115.2(3) . . ?
C27 C26 H26A 108.5 . . ?
C23 C26 H26A 108.5 . . ?
C27 C26 H26B 108.5 . . ?
C23 C26 H26B 108.5 . . ?
H26A C26 H26B 107.5 . . ?
C26 C27 H27A 109.5 . . ?
C26 C27 H27B 109.5 . . ?
H27A C27 H27B 109.5 . . ?
C26 C27 H27C 109.5 . . ?
H27A C27 H27C 109.5 . . ?
H27B C27 H27C 109.5 . . ?
C6 N1 C10 119.9(3) . . ?
C6 N1 Pt1 123.5(3) . . ?
C10 N1 Pt1 116.6(2) . . ?
C2 O1 Pt1 123.5(3) . . ?
C4 O2 Pt1 124.3(3) . . ?
C12 Pt1 N1 81.49(13) . . ?
C12 Pt1 O2 93.15(12) . . ?
N1 Pt1 O2 174.40(11) . . ?
C12 Pt1 O1 174.34(12) . . ?
N1 Pt1 O1 93.54(11) . . ?
O2 Pt1 O1 91.89(11) . . ?

loop_
_geom_bond_atom_site_label_1
_geom_bond_atom_site_label_2
_geom_bond_distance
_geom_bond_site_symmetry_2
_geom_bond_publ_flag
C1 C2 1.500(5) . ?
C1 H1A 0.9600 . ?
C1 H1B 0.9600 . ?
C1 H1C 0.9600 . ?
C2 O1 1.269(5) . ?
C2 C3 1.392(6) . ?
C3 C4 1.372(6) . ?
C3 H3A 0.9300 . ?
C4 O2 1.280(4) . ?
C4 C5 1.515(6) . ?
C5 H5A 0.9600 . ?
C5 H5B 0.9600 . ?
C5 H5C 0.9600 . ?
C6 N1 1.350(5) . ?
C6 C7 1.372(6) . ?
C6 H6A 0.9300 . ?
C7 C8 1.374(6) . ?
C7 H7A 0.9300 . ?
C8 C9 1.385(5) . ?
C8 H8A 0.9300 . ?
C9 C10 1.386(5) . ?
C9 H9A 0.9300 . ?
C10 N1 1.360(4) . ?
C10 C11 1.461(5) . ?
C11 C16 1.403(5) . ?
C11 C12 1.410(5) . ?
C12 C13 1.391(5) . ?
C12 Pt1 1.973(3) . ?
C13 C14 1.388(5) . ?
C13 H13A 0.9300 . ?
C14 C15 1.395(5) . ?
C14 C17 1.470(5) . ?
C15 C16 1.376(5) . ?
C15 C23 1.525(5) . ?
C16 H16A 0.9300 . ?
C17 C18 1.387(5) . ?
C17 C22 1.395(5) . ?
C18 C19 1.383(6) . ?
C18 H18A 0.9300 . ?
C19 C20 1.380(6) . ?
C19 H19A 0.9300 . ?
C20 C21 1.384(6) . ?
C20 H20A 0.9300 . ?
C21 C22 1.386(5) . ?
C21 H21A 0.9300 . ?
C22 C23 1.517(5) . ?
C23 C26 1.540(5) . ?
C23 C24 1.542(5) . ?
C24 C25 1.509(6) . ?
C24 H24A 0.9700 . ?
C24 H24B 0.9700 . ?
C25 H25A 0.9600 . ?
C25 H25B 0.9600 . ?
C25 H25C 0.9600 . ?
C26 C27 1.517(6) . ?
C26 H26A 0.9700 . ?
C26 H26B 0.9700 . ?
C27 H27A 0.9600 . ?
C27 H27B 0.9600 . ?
C27 H27C 0.9600 . ?
N1 Pt1 1.985(3) . ?
O1 Pt1 2.080(2) . ?
O2 Pt1 1.995(3) . ?
